data_7056310
loop_
_publ_author_name
'Shopov, Dimitar Yavorov'
'Sharninghausen, Liam'
'Sinha, Shashi Bhushan'
'Borowski, Julia'
'Mercado, Brandon'
'Brudvig, Gary'
'Crabtree, Robert H.'

_publ_section_title
;
 Synthesis of Pyridine-Alkoxide Ligands for Formation of Polynuclear
 Complexes
;
_journal_name_full 'New J. Chem.'
_journal_paper_doi 10.1039/C7NJ01845B
_journal_year 2017
_chemical_formula_moiety 'C30 H34 N4 Ni O4'
_chemical_formula_sum 'C30 H34 N4 Ni O4'
_chemical_formula_weight 573.32
_space_group_crystal_system monoclinic
_space_group_IT_number 14
_space_group_name_Hall '-P 2ybc'
_space_group_name_H-M_alt 'P 1 21/c 1'
_symmetry_space_group_name_Hall '-P 2ybc'
_symmetry_space_group_name_H-M 'P 1 21/c 1'
_atom_sites_solution_hydrogens mixed
_atom_sites_solution_primary SHELXT
_atom_sites_solution_secondary difmap
_audit_creation_method SHELXL-2014/7
_audit_update_record
;
2017-03-18 deposited with the CCDC.
2017-06-12 downloaded from the CCDC.
;
_cell_angle_alpha 90
_cell_angle_beta 105.640(7)
_cell_angle_gamma 90
_cell_formula_units_Z 2
_cell_length_a 8.3214(5)
_cell_length_b 14.6642(9)
_cell_length_c 11.6946(8)
_cell_measurement_temperature 93(2)
_cell_volume 1374.22(16)
_computing_cell_refinement 'CrystalClear-SM Expert 2.0 r15 (Rigaku, 2011)'
_computing_data_collection 'CrystalClear-SM Expert 2.0 r15 (Rigaku, 2011)'
_computing_data_reduction 'CrystalClear-SM Expert 2.0 r15 (Rigaku, 2011)'
_computing_molecular_graphics
; 
Dolomanov, O.V.; Bourhis, L.J.; Gildea, R.J.; Howard, J.A.K.; Puschmann, H., 
OLEX2: A complete structure solution, refinement and analysis program
(2009). J. Appl. Cryst., 42, 339-341.
;
_computing_publication_material 'CIFTAB-2013/2 (Sheldrick, 2014)'
_computing_structure_refinement 'SHELXL-2014/7 (Sheldrick, 2014)'
_computing_structure_solution 'SHELXT-2014/5 (Sheldrick, 2014)'
_diffrn_ambient_temperature 93(2)
_diffrn_detector_area_resol_mean 6.8
_diffrn_measured_fraction_theta_full 0.997
_diffrn_measured_fraction_theta_max 0.997
_diffrn_measurement_device_type 'Rigaku Mercury275R CCD'
_diffrn_measurement_method \w
_diffrn_radiation_type MoK\a
_diffrn_radiation_wavelength 0.71075
_diffrn_reflns_av_R_equivalents 0.0354
_diffrn_reflns_av_unetI/netI 0.0212
_diffrn_reflns_Laue_measured_fraction_full 0.997
_diffrn_reflns_Laue_measured_fraction_max 0.997
_diffrn_reflns_limit_h_max 10
_diffrn_reflns_limit_h_min -10
_diffrn_reflns_limit_k_max 19
_diffrn_reflns_limit_k_min -19
_diffrn_reflns_limit_l_max 15
_diffrn_reflns_limit_l_min -15
_diffrn_reflns_number 20526
_diffrn_reflns_point_group_measured_fraction_full 0.997
_diffrn_reflns_point_group_measured_fraction_max 0.997
_diffrn_reflns_theta_full 25.242
_diffrn_reflns_theta_max 27.485
_diffrn_reflns_theta_min 3.031
_exptl_absorpt_coefficient_mu 0.749
_exptl_absorpt_correction_type multi-scan
_exptl_absorpt_process_details 'REQAB (Rigaku, 1998)'
_exptl_crystal_colour Brown
_exptl_crystal_density_diffrn 1.386
_exptl_crystal_density_method 'not measured'
_exptl_crystal_description Plate
_exptl_crystal_F_000 604
_exptl_crystal_size_max 0.200
_exptl_crystal_size_mid 0.200
_exptl_crystal_size_min 0.100
_refine_diff_density_max 0.785
_refine_diff_density_min -0.231
_refine_diff_density_rms 0.050
_refine_ls_extinction_method none
_refine_ls_goodness_of_fit_ref 1.135
_refine_ls_hydrogen_treatment mixed
_refine_ls_matrix_type full
_refine_ls_number_parameters 184
_refine_ls_number_reflns 3136
_refine_ls_number_restraints 0
_refine_ls_restrained_S_all 1.135
_refine_ls_R_factor_all 0.0386
_refine_ls_R_factor_gt 0.0339
_refine_ls_shift/su_max 0.000
_refine_ls_shift/su_mean 0.000
_refine_ls_structure_factor_coef Fsqd
_refine_ls_weighting_details 'w=1/[\s^2^(Fo^2^)+(0.0225P)^2^+0.9783P] where P=(Fo^2^+2Fc^2^)/3'
_refine_ls_weighting_scheme calc
_refine_ls_wR_factor_gt 0.0691
_refine_ls_wR_factor_ref 0.0710
_reflns_Friedel_coverage 0.000
_reflns_number_gt 2892
_reflns_number_total 3136
_reflns_threshold_expression 'I > 2\s(I)'
_cod_data_source_file c7nj01845b2.cif
_cod_data_source_block shelx_163B1
_cod_database_code 7056310
_shelx_shelxl_version_number 2014/7
_shelx_space_group_comment
; 
The symmetry employed for this shelxl refinement is uniquely defined 
by the following loop, which should always be used as a source of 
symmetry information in preference to the above space-group names. 
They are only intended as comments. 
;
_shelx_estimated_absorpt_t_min 0.865
_shelx_estimated_absorpt_t_max 0.929

loop_
_space_group_symop_operation_xyz
'x, y, z'
'-x, y+1/2, -z+1/2'
'-x, -y, -z'
'x, -y-1/2, z-1/2'

loop_
_atom_site_label
_atom_site_type_symbol
_atom_site_fract_x
_atom_site_fract_y
_atom_site_fract_z
_atom_site_U_iso_or_equiv
_atom_site_adp_type
_atom_site_occupancy
_atom_site_site_symmetry_order
_atom_site_calc_flag
_atom_site_refinement_flags_posn
_atom_site_refinement_flags_adp
_atom_site_refinement_flags_occupancy
Ni1 Ni 0.5000 0.5000 0.5000 0.01190(8) Uani 1 2 d S . P
O1 O 0.35939(14) 0.40930(8) 0.41389(10) 0.0168(2) Uani 1 1 d . . .
O2 O 0.42663(14) 0.24943(8) 0.51143(10) 0.0176(2) Uani 1 1 d . . .
H2 H 0.400(3) 0.3067(16) 0.497(2) 0.037(6) Uiso 1 1 d . . .
N1 N 0.63893(16) 0.47441(9) 0.39409(11) 0.0151(3) Uani 1 1 d . . .
N2 N 0.72688(18) 0.17995(10) 0.35228(14) 0.0236(3) Uani 1 1 d . . .
C1 C 0.79123(19) 0.50975(11) 0.40173(14) 0.0171(3) Uani 1 1 d . . .
H1 H 0.8356 0.5544 0.4607 0.020 Uiso 1 1 calc R U .
C2 C 0.8843(2) 0.48269(11) 0.32601(15) 0.0188(3) Uani 1 1 d . . .
H2A H 0.9922 0.5074 0.3335 0.023 Uiso 1 1 calc R U .
C3 C 0.8165(2) 0.41857(11) 0.23866(14) 0.0186(3) Uani 1 1 d . . .
H3 H 0.8777 0.3992 0.1851 0.022 Uiso 1 1 calc R U .
C4 C 0.6599(2) 0.38313(11) 0.23010(14) 0.0164(3) Uani 1 1 d . . .
H4 H 0.6116 0.3400 0.1700 0.020 Uiso 1 1 calc R U .
C5 C 0.57380(19) 0.41155(10) 0.31089(13) 0.0141(3) Uani 1 1 d . . .
C6 C 0.2779(2) 0.42264(12) 0.19979(15) 0.0204(3) Uani 1 1 d . . .
H6A H 0.1632 0.4052 0.1969 0.031 Uiso 1 1 calc R U .
H6B H 0.3049 0.4013 0.1277 0.031 Uiso 1 1 calc R U .
H6C H 0.2886 0.4892 0.2050 0.031 Uiso 1 1 calc R U .
C7 C 0.39908(19) 0.37905(10) 0.30945(13) 0.0149(3) Uani 1 1 d . . .
C8 C 0.38114(19) 0.27417(11) 0.29915(13) 0.0154(3) Uani 1 1 d . . .
H8A H 0.2609 0.2590 0.2803 0.019 Uiso 1 1 calc R U .
H8B H 0.4217 0.2541 0.2310 0.019 Uiso 1 1 calc R U .
C9 C 0.47324(19) 0.21812(11) 0.40887(14) 0.0160(3) Uani 1 1 d . . .
C10 C 0.4199(2) 0.11831(11) 0.39083(15) 0.0214(3) Uani 1 1 d . . .
H10A H 0.4773 0.0830 0.4611 0.032 Uiso 1 1 calc R U .
H10B H 0.4493 0.0942 0.3209 0.032 Uiso 1 1 calc R U .
H10C H 0.2990 0.1138 0.3789 0.032 Uiso 1 1 calc R U .
C11 C 0.8928(2) 0.18285(13) 0.36922(18) 0.0278(4) Uani 1 1 d . . .
H11 H 0.9387 0.1513 0.3144 0.033 Uiso 1 1 calc R U .
C12 C 1.0009(2) 0.22895(13) 0.46152(18) 0.0280(4) Uani 1 1 d . . .
H12 H 1.1177 0.2294 0.4698 0.034 Uiso 1 1 calc R U .
C13 C 0.9337(2) 0.27459(12) 0.54174(17) 0.0252(4) Uani 1 1 d . . .
H13 H 1.0040 0.3072 0.6063 0.030 Uiso 1 1 calc R U .
C14 C 0.7626(2) 0.27207(11) 0.52671(15) 0.0196(3) Uani 1 1 d . . .
H14 H 0.7142 0.3025 0.5810 0.024 Uiso 1 1 calc R U .
C15 C 0.6633(2) 0.22427(11) 0.43083(14) 0.0174(3) Uani 1 1 d . . .

loop_
_atom_site_aniso_label
_atom_site_aniso_U_11
_atom_site_aniso_U_22
_atom_site_aniso_U_33
_atom_site_aniso_U_23
_atom_site_aniso_U_13
_atom_site_aniso_U_12
Ni1 0.01302(14) 0.01097(14) 0.01315(14) -0.00257(11) 0.00601(10) -0.00143(10)
O1 0.0161(6) 0.0190(6) 0.0174(6) -0.0043(4) 0.0085(4) -0.0019(4)
O2 0.0192(6) 0.0188(6) 0.0163(6) -0.0001(4) 0.0075(4) 0.0001(5)
N1 0.0154(6) 0.0146(6) 0.0148(6) 0.0011(5) 0.0034(5) 0.0000(5)
N2 0.0222(7) 0.0219(8) 0.0294(8) 0.0020(6) 0.0115(6) 0.0027(6)
C1 0.0154(7) 0.0164(8) 0.0180(7) 0.0009(6) 0.0020(6) -0.0017(6)
C2 0.0137(7) 0.0209(9) 0.0217(8) 0.0016(6) 0.0045(6) -0.0015(6)
C3 0.0168(8) 0.0213(8) 0.0194(8) 0.0001(6) 0.0078(6) 0.0019(6)
C4 0.0161(8) 0.0177(8) 0.0155(7) -0.0005(6) 0.0044(6) 0.0006(6)
C5 0.0145(7) 0.0142(7) 0.0128(7) 0.0023(6) 0.0024(6) 0.0011(6)
C6 0.0147(8) 0.0262(9) 0.0195(8) 0.0021(7) 0.0033(6) 0.0016(6)
C7 0.0141(7) 0.0173(8) 0.0141(7) -0.0024(6) 0.0053(6) -0.0007(6)
C8 0.0139(7) 0.0178(8) 0.0147(7) -0.0033(6) 0.0041(6) -0.0028(6)
C9 0.0164(8) 0.0169(8) 0.0156(7) -0.0023(6) 0.0057(6) -0.0019(6)
C10 0.0229(9) 0.0187(8) 0.0240(9) -0.0020(7) 0.0085(7) -0.0038(6)
C11 0.0237(9) 0.0265(10) 0.0371(11) 0.0069(8) 0.0148(8) 0.0068(7)
C12 0.0156(8) 0.0297(10) 0.0403(10) 0.0143(8) 0.0104(8) 0.0042(7)
C13 0.0184(8) 0.0256(9) 0.0294(9) 0.0087(7) 0.0029(7) -0.0031(7)
C14 0.0186(8) 0.0182(8) 0.0222(8) 0.0054(6) 0.0057(6) -0.0003(6)
C15 0.0168(8) 0.0149(8) 0.0213(8) 0.0058(6) 0.0066(6) 0.0014(6)

loop_
_atom_type_symbol
_atom_type_description
_atom_type_scat_dispersion_real
_atom_type_scat_dispersion_imag
_atom_type_scat_source
C C 0.0033 0.0016 'International Tables Vol C Tables 4.2.6.8 and 6.1.1.4'
H H 0.0000 0.0000 'International Tables Vol C Tables 4.2.6.8 and 6.1.1.4'
N N 0.0061 0.0033 'International Tables Vol C Tables 4.2.6.8 and 6.1.1.4'
Ni Ni 0.3393 1.1124 'International Tables Vol C Tables 4.2.6.8 and 6.1.1.4'
O O 0.0106 0.0060 'International Tables Vol C Tables 4.2.6.8 and 6.1.1.4'

loop_
_geom_angle_atom_site_label_1
_geom_angle_atom_site_label_2
_geom_angle_atom_site_label_3
_geom_angle
_geom_angle_site_symmetry_1
_geom_angle_site_symmetry_3
O1 Ni1 O1 180.0 3_666 .
O1 Ni1 N1 94.98(5) 3_666 .
O1 Ni1 N1 85.02(5) . .
O1 Ni1 N1 85.02(5) 3_666 3_666
O1 Ni1 N1 94.98(5) . 3_666
N1 Ni1 N1 180.0 . 3_666
C7 O1 Ni1 115.30(9) . .
C9 O2 H2 105.0(15) . .
C5 N1 C1 119.97(14) . .
C5 N1 Ni1 113.60(10) . .
C1 N1 Ni1 126.33(11) . .
C11 N2 C15 117.56(16) . .
N1 C1 C2 121.71(15) . .
N1 C1 H1 119.1 . .
C2 C1 H1 119.1 . .
C1 C2 C3 118.58(15) . .
C1 C2 H2A 120.7 . .
C3 C2 H2A 120.7 . .
C4 C3 C2 119.68(15) . .
C4 C3 H3 120.2 . .
C2 C3 H3 120.2 . .
C3 C4 C5 119.05(15) . .
C3 C4 H4 120.5 . .
C5 C4 H4 120.5 . .
N1 C5 C4 120.99(14) . .
N1 C5 C7 114.79(13) . .
C4 C5 C7 124.15(14) . .
C7 C6 H6A 109.5 . .
C7 C6 H6B 109.5 . .
H6A C6 H6B 109.5 . .
C7 C6 H6C 109.5 . .
H6A C6 H6C 109.5 . .
H6B C6 H6C 109.5 . .
O1 C7 C5 109.57(12) . .
O1 C7 C6 109.57(13) . .
C5 C7 C6 106.70(12) . .
O1 C7 C8 109.74(12) . .
C5 C7 C8 112.52(13) . .
C6 C7 C8 108.66(13) . .
C9 C8 C7 116.69(13) . .
C9 C8 H8A 108.1 . .
C7 C8 H8A 108.1 . .
C9 C8 H8B 108.1 . .
C7 C8 H8B 108.1 . .
H8A C8 H8B 107.3 . .
O2 C9 C10 106.79(13) . .
O2 C9 C15 109.91(12) . .
C10 C9 C15 109.09(13) . .
O2 C9 C8 109.87(12) . .
C10 C9 C8 109.58(13) . .
C15 C9 C8 111.49(13) . .
C9 C10 H10A 109.5 . .
C9 C10 H10B 109.5 . .
H10A C10 H10B 109.5 . .
C9 C10 H10C 109.5 . .
H10A C10 H10C 109.5 . .
H10B C10 H10C 109.5 . .
N2 C11 C12 123.97(17) . .
N2 C11 H11 118.0 . .
C12 C11 H11 118.0 . .
C11 C12 C13 117.90(17) . .
C11 C12 H12 121.1 . .
C13 C12 H12 121.1 . .
C12 C13 C14 119.26(17) . .
C12 C13 H13 120.4 . .
C14 C13 H13 120.4 . .
C13 C14 C15 118.85(16) . .
C13 C14 H14 120.6 . .
C15 C14 H14 120.6 . .
N2 C15 C14 122.46(15) . .
N2 C15 C9 115.77(14) . .
C14 C15 C9 121.76(14) . .

loop_
_geom_bond_atom_site_label_1
_geom_bond_atom_site_label_2
_geom_bond_distance
_geom_bond_site_symmetry_2
Ni1 O1 1.8753(11) 3_666
Ni1 O1 1.8753(11) .
Ni1 N1 1.9451(13) .
Ni1 N1 1.9452(13) 3_666
O1 C7 1.4195(18) .
O2 C9 1.4321(18) .
O2 H2 0.87(2) .
N1 C5 1.344(2) .
N1 C1 1.350(2) .
N2 C11 1.341(2) .
N2 C15 1.345(2) .
C1 C2 1.382(2) .
C1 H1 0.9500 .
C2 C3 1.391(2) .
C2 H2A 0.9500 .
C3 C4 1.381(2) .
C3 H3 0.9500 .
C4 C5 1.395(2) .
C4 H4 0.9500 .
C5 C7 1.526(2) .
C6 C7 1.540(2) .
C6 H6A 0.9800 .
C6 H6B 0.9800 .
C6 H6C 0.9800 .
C7 C8 1.547(2) .
C8 C9 1.542(2) .
C8 H8A 0.9900 .
C8 H8B 0.9900 .
C9 C10 1.527(2) .
C9 C15 1.535(2) .
C10 H10A 0.9800 .
C10 H10B 0.9800 .
C10 H10C 0.9800 .
C11 C12 1.381(3) .
C11 H11 0.9500 .
C12 C13 1.387(3) .
C12 H12 0.9500 .
C13 C14 1.387(2) .
C13 H13 0.9500 .
C14 C15 1.390(2) .
C14 H14 0.9500 .

loop_
_geom_hbond_atom_site_label_D
_geom_hbond_atom_site_label_H
_geom_hbond_atom_site_label_A
_geom_hbond_distance_DH
_geom_hbond_distance_HA
_geom_hbond_distance_DA
_geom_hbond_angle_DHA
O2 H2 O1 0.87(2) 1.77(2) 2.6011(16) 157(2)

loop_
_geom_torsion_atom_site_label_1
_geom_torsion_atom_site_label_2
_geom_torsion_atom_site_label_3
_geom_torsion_atom_site_label_4
_geom_torsion
_geom_torsion_site_symmetry_1
N1 Ni1 O1 C7 -9.94(10) .
N1 Ni1 O1 C7 170.06(10) 3_666
C5 N1 C1 C2 -0.3(2) .
Ni1 N1 C1 C2 175.93(12) .
N1 C1 C2 C3 1.2(2) .
C1 C2 C3 C4 -0.5(2) .
C2 C3 C4 C5 -1.0(2) .
C1 N1 C5 C4 -1.2(2) .
Ni1 N1 C5 C4 -177.95(12) .
C1 N1 C5 C7 -178.38(13) .
Ni1 N1 C5 C7 4.90(16) .
C3 C4 C5 N1 1.9(2) .
C3 C4 C5 C7 178.76(14) .
Ni1 O1 C7 C5 14.33(15) .
Ni1 O1 C7 C6 -102.42(12) .
Ni1 O1 C7 C8 138.35(10) .
N1 C5 C7 O1 -12.28(18) .
C4 C5 C7 O1 170.68(14) .
N1 C5 C7 C6 106.25(15) .
C4 C5 C7 C6 -70.79(18) .
N1 C5 C7 C8 -134.66(14) .
C4 C5 C7 C8 48.3(2) .
O1 C7 C8 C9 -51.60(17) .
C5 C7 C8 C9 70.68(17) .
C6 C7 C8 C9 -171.39(13) .
C7 C8 C9 O2 53.95(17) .
C7 C8 C9 C10 170.98(13) .
C7 C8 C9 C15 -68.15(17) .
C15 N2 C11 C12 -0.5(3) .
N2 C11 C12 C13 0.3(3) .
C11 C12 C13 C14 0.2(3) .
C12 C13 C14 C15 -0.5(2) .
C11 N2 C15 C14 0.2(2) .
C11 N2 C15 C9 -179.26(14) .
C13 C14 C15 N2 0.3(2) .
C13 C14 C15 C9 179.71(15) .
O2 C9 C15 N2 166.81(13) .
C10 C9 C15 N2 50.04(18) .
C8 C9 C15 N2 -71.12(18) .
O2 C9 C15 C14 -12.6(2) .
C10 C9 C15 C14 -129.38(16) .
C8 C9 C15 C14 109.46(16) .
